data_7712756
loop_
_publ_author_name
'Feige, Felix'
'Malaspina, Lorraine A.'
'Kleemiss, Florian'
'K\"ogel, Julius F.'
'Ketkov, Sergey Yu.'
'Hupf, Emanuel'
'Grabowsky, Simon'
'Beckmann, Jens'

_publ_section_title
;
 An Investigation into the Br\/onsted Acidity of the Perfluorinated Alkoxy
 Silanes {(F3C)3CO}3SiH and {(F6C5)3CO}2Si(Cl)H
;
_journal_name_full 'Dalton Transactions'
_journal_paper_doi 10.1039/D3DT00299C
_journal_year 2023
_chemical_formula_moiety 'C38 H1 Cl1 F30 O2 Si1'
_chemical_formula_sum 'C38 H Cl F30 O2 Si'
_chemical_formula_weight 1122.920
_space_group_crystal_system monoclinic
_space_group_IT_number 14
_space_group_name_Hall '-P 2yn'
_space_group_name_H-M_alt 'P 1 21/n 1'
_symmetry_Int_Tables_number 14
_audit_creation_date 2021-11-22
_audit_creation_method
;
Olex2 1.5-dev
(compiled Nov 19 2021 09:31:55, GUI svn.r6287)
;
_audit_update_record
;
2023-01-23 deposited with the CCDC.	2023-04-11 downloaded from the CCDC.
;
_cell_angle_alpha 90
_cell_angle_beta 103.871(1)
_cell_angle_gamma 90
_cell_formula_units_Z 4
_cell_length_a 13.2008(4)
_cell_length_b 14.2304(4)
_cell_length_c 20.1079(6)
_cell_measurement_reflns_used 9001
_cell_measurement_temperature 100(2)
_cell_measurement_theta_max 30.51
_cell_measurement_theta_min 2.53
_cell_volume 3667.17(19)
_computing_molecular_graphics 'Olex2 1.5-dev (Dolomanov et al., 2009)'
_computing_publication_material 'Olex2 1.5-dev (Dolomanov et al., 2009)'
_computing_structure_refinement 'olex2.refine 1.5-dev (Bourhis et al., 2015)'
_computing_structure_solution 'SHELXT 2014/5 (Sheldrick, 2014)'
_diffrn_ambient_temperature 99.92
_diffrn_measured_fraction_theta_full 0.9995
_diffrn_measured_fraction_theta_max 0.9997
_diffrn_measurement_device_type 'Bruker APEX-II CCD'
_diffrn_measurement_method '\f and \w scans'
_diffrn_radiation_type 'Mo K\a'
_diffrn_radiation_wavelength 0.71073
_diffrn_reflns_av_R_equivalents 0.0451
_diffrn_reflns_av_unetI/netI 0.0243
_diffrn_reflns_Laue_measured_fraction_full 0.9995
_diffrn_reflns_Laue_measured_fraction_max 0.9997
_diffrn_reflns_limit_h_max 18
_diffrn_reflns_limit_h_min -18
_diffrn_reflns_limit_k_max 20
_diffrn_reflns_limit_k_min -20
_diffrn_reflns_limit_l_max 28
_diffrn_reflns_limit_l_min -28
_diffrn_reflns_number 120588
_diffrn_reflns_point_group_measured_fraction_full 0.9995
_diffrn_reflns_point_group_measured_fraction_max 0.9997
_diffrn_reflns_theta_full 25.2417
_diffrn_reflns_theta_max 28.28
_diffrn_reflns_theta_min 2.09
_diffrn_standards_number 0
_exptl_absorpt_coefficient_mu 0.331
_exptl_absorpt_correction_T_max 0.7461
_exptl_absorpt_correction_T_min 0.7177
_exptl_absorpt_correction_type multi-scan
_exptl_absorpt_process_details
;
SADABS-2016/2 (Bruker,2016/2) was used for absorption correction.
wR2(int) was 0.0992 before and 0.0476 after correction.
The Ratio of minimum to maximum transmission is 0.9619.
The \l/2 correction factor is Not present.
;
_exptl_crystal_colour colorless
_exptl_crystal_density_diffrn 2.034
_exptl_crystal_description plate
_exptl_crystal_F_000 2187.699
_exptl_crystal_size_max 0.31
_exptl_crystal_size_mid 0.19
_exptl_crystal_size_min 0.07
_refine_diff_density_max 0.3099
_refine_diff_density_min -0.3122
_refine_diff_density_rms 0.0636
_refine_ls_d_res_high 0.7500
_refine_ls_d_res_low 9.7608
_refine_ls_extinction_coef 0.00119(8)
_refine_ls_extinction_expression Fc^*^=kFc[1+0.001xFc^2^\l^3^/sin(2\q)]^-1/4^
_refine_ls_goodness_of_fit_ref 1.0732
_refine_ls_hydrogen_treatment refall
_refine_ls_matrix_type full
_refine_ls_number_constraints 3
_refine_ls_number_parameters 667
_refine_ls_number_reflns 9084
_refine_ls_number_restraints 20
_refine_ls_restrained_S_all 1.0720
_refine_ls_R_factor_all 0.0298
_refine_ls_R_factor_gt 0.0198
_refine_ls_shift/su_max -0.0007
_refine_ls_shift/su_mean 0.0000
_refine_ls_structure_factor_coef Fsqd
_refine_ls_weighting_details 'w=1/[\s^2^(Fo^2^)+(0.0132P)^2^+0.3889P] where P=(Fo^2^+2Fc^2^)/3'
_refine_ls_weighting_scheme calc
_refine_ls_wR_factor_gt 0.0347
_refine_ls_wR_factor_ref 0.0369
_reflns_Friedel_coverage 0.0
_reflns_limit_h_max 12
_reflns_limit_h_min -17
_reflns_limit_k_max 18
_reflns_limit_k_min 0
_reflns_limit_l_max 26
_reflns_limit_l_min -12
_reflns_number_gt 7687
_reflns_number_total 9084
_reflns_threshold_expression I>=2u(I)
_cod_data_source_file d3dt00299c2.cif
_cod_data_source_block FeigeF191018_0m
_cod_database_code 7712756
_olex2_refinement_description
;
1. Shared sites
{Si1, Si1a}
2. Restrained distances
 Cl1-Si1 \\sim Cl1a-Si1a
 with sigma of 0.001
 Cl1-H1 \\sim Cl1a-H1a
 with sigma of 0.04
 Si1-H1 \\sim Si1a-H1a
 with sigma of 0.001
 Cl1-O1 \\sim Cl1a-O1
 with sigma of 0.04
 O2-H1 \\sim O2-H1a
 with sigma of 0.04
 O1-H1 \\sim O1-H1a
 with sigma of 0.04
 Cl1-O2 \\sim Cl1a-O2
 with sigma of 0.04
3. Uiso/Uaniso restraints and constraints
Si1a \\sim Si1: within 2A with sigma of 0.001 and sigma for terminal atoms of
0.002 within 2A
4. Others
 Sof(Cl1a)=Sof(Si1a)=Sof(H1a)=1-FVAR(1)
 Sof(Cl1)=Sof(Si1)=Sof(H1)=FVAR(1)
 Uiso(H1)=Uiso(H1a)=FVAR(2)
 Fixed Uiso: Cl1a(0.03)
;
_olex2_submission_special_instructions 'No special instructions were received'

loop_
_space_group_symop_id
_space_group_symop_operation_xyz
1 x,y,z
2 -x+1/2,y+1/2,-z+1/2
3 -x,-y,-z
4 x-1/2,-y-1/2,z-1/2

loop_
_atom_site_label
_atom_site_type_symbol
_atom_site_fract_x
_atom_site_fract_y
_atom_site_fract_z
_atom_site_U_iso_or_equiv
_atom_site_adp_type
_atom_site_occupancy
_atom_site_refinement_flags_posn
_atom_site_refinement_flags_adp
_atom_site_disorder_group
Cl1 Cl 0.342160(16) 0.632908(14) 0.516638(10) 0.01696(6) Uani 0.9857(5) D . 1
Si1 Si 0.369399(17) 0.616615(15) 0.619696(11) 0.01074(5) Uani 0.9857(5) D U 1
F41 F 0.59590(4) 0.65345(3) 0.56069(2) 0.01765(11) Uani 1.000000 . . .
F45 F 0.75907(4) 0.45964(3) 0.74773(2) 0.01887(11) Uani 1.000000 . . .
F55 F 0.48721(4) 0.44972(3) 0.57531(2) 0.01667(10) Uani 1.000000 . . .
F65 F 0.42918(4) 0.57246(3) 0.77042(2) 0.01697(10) Uani 1.000000 . . .
F11 F 0.14777(4) 0.65091(3) 0.57973(3) 0.01976(11) Uani 1.000000 . . .
F42 F 0.74461(4) 0.61461(4) 0.50073(2) 0.02123(11) Uani 1.000000 . . .
F35 F 0.51812(4) 0.80845(3) 0.69535(2) 0.01905(11) Uani 1.000000 . . .
F61 F 0.76787(4) 0.66833(4) 0.75715(3) 0.02078(11) Uani 1.000000 . . .
F64 F 0.44397(4) 0.68486(4) 0.87914(2) 0.02053(11) Uani 1.000000 . . .
F21 F 0.40652(4) 0.98467(3) 0.68847(2) 0.02023(11) Uani 1.000000 . . .
F25 F 0.21743(4) 0.72575(3) 0.74616(2) 0.01925(11) Uani 1.000000 . . .
F51 F 0.59904(4) 0.44062(3) 0.81766(2) 0.01973(11) Uani 1.000000 . . .
F24 F 0.24984(4) 0.79132(4) 0.87290(2) 0.02162(11) Uani 1.000000 . . .
F22 F 0.42943(4) 1.05108(3) 0.81318(3) 0.02161(11) Uani 1.000000 . . .
F43 F 0.90479(4) 0.49727(4) 0.55967(3) 0.02267(12) Uani 1.000000 . . .
F23 F 0.35940(4) 0.95294(4) 0.90928(2) 0.02127(11) Uani 1.000000 . . .
F44 F 0.90939(4) 0.42181(3) 0.68487(3) 0.02128(11) Uani 1.000000 . . .
F54 F 0.44595(4) 0.26709(3) 0.57489(3) 0.02328(12) Uani 1.000000 . . .
F31 F 0.25264(4) 0.87241(4) 0.49560(2) 0.02334(12) Uani 1.000000 . . .
F52 F 0.55798(5) 0.25910(4) 0.81449(3) 0.02898(13) Uani 1.000000 . . .
F15 F 0.20169(4) 0.97797(3) 0.61859(3) 0.02468(12) Uani 1.000000 . . .
F63 F 0.61961(4) 0.78691(4) 0.92763(2) 0.02404(12) Uani 1.000000 . . .
F53 F 0.48092(4) 0.16922(3) 0.69399(3) 0.02904(13) Uani 1.000000 . . .
F62 F 0.78053(4) 0.77483(4) 0.86541(3) 0.02590(12) Uani 1.000000 . . .
F34 F 0.66134(4) 0.84802(4) 0.62675(3) 0.02900(13) Uani 1.000000 . . .
F14 F -0.00224(4) 1.00599(4) 0.56888(3) 0.02725(12) Uani 1.000000 . . .
F12 F -0.04932(4) 0.68327(4) 0.52611(3) 0.03071(13) Uani 1.000000 . . .
F33 F 0.60338(5) 0.90233(4) 0.49342(3) 0.03164(14) Uani 1.000000 . . .
F32 F 0.39697(5) 0.91209(4) 0.42975(3) 0.03029(13) Uani 1.000000 . . .
O2 O 0.49475(4) 0.61110(4) 0.64732(3) 0.01232(11) Uani 1.000000 D . .
O1 O 0.32615(4) 0.70580(4) 0.65501(3) 0.01339(12) Uani 1.000000 D . .
F13 F -0.12999(4) 0.85953(4) 0.52017(3) 0.03296(14) Uani 1.000000 . . .
C41 C 0.66938(6) 0.59554(5) 0.59417(4) 0.01231(16) Uani 1.000000 . . .
C40 C 0.66721(6) 0.55450(5) 0.65676(4) 0.01095(16) Uani 1.000000 . . .
C45 C 0.75257(6) 0.49792(6) 0.68611(4) 0.01330(16) Uani 1.000000 . . .
C42 C 0.74942(6) 0.57711(6) 0.56164(4) 0.01460(17) Uani 1.000000 . . .
C50 C 0.54158(6) 0.45561(5) 0.69639(4) 0.01177(16) Uani 1.000000 . . .
C55 C 0.50290(6) 0.40583(6) 0.63557(4) 0.01292(16) Uani 1.000000 . . .
C54 C 0.48129(6) 0.31057(6) 0.63404(4) 0.01636(17) Uani 1.000000 . . .
C51 C 0.55881(6) 0.40268(6) 0.75649(4) 0.01506(17) Uani 1.000000 . . .
C23 C 0.34279(6) 0.92101(6) 0.84587(4) 0.01621(17) Uani 1.000000 . . .
C20 C 0.31603(6) 0.84854(6) 0.71178(4) 0.01335(16) Uani 1.000000 . . .
C61 C 0.68629(6) 0.66685(6) 0.78550(4) 0.01456(17) Uani 1.000000 . . .
C60 C 0.59763(6) 0.61341(5) 0.75898(4) 0.01174(16) Uani 1.000000 . . .
C44 C 0.83234(6) 0.47920(6) 0.65471(4) 0.01525(17) Uani 1.000000 . . .
C43 C 0.83075(6) 0.51804(6) 0.59125(4) 0.01565(17) Uani 1.000000 . . .
C21 C 0.36644(6) 0.93387(6) 0.73155(4) 0.01509(17) Uani 1.000000 . . .
C24 C 0.28837(6) 0.83803(6) 0.82735(4) 0.01578(17) Uani 1.000000 . . .
C22 C 0.37912(6) 0.97026(6) 0.79704(4) 0.01631(17) Uani 1.000000 . . .
C53 C 0.49929(7) 0.26037(6) 0.69472(5) 0.01891(18) Uani 1.000000 . . .
C25 C 0.27433(6) 0.80373(6) 0.76117(4) 0.01455(17) Uani 1.000000 . . .
C11 C 0.11740(6) 0.74004(6) 0.57901(4) 0.01483(17) Uani 1.000000 . . .
C2 C 0.57446(6) 0.55935(5) 0.69085(4) 0.01056(15) Uani 1.000000 . . .
C52 C 0.53818(7) 0.30680(6) 0.75600(4) 0.01906(18) Uani 1.000000 . . .
C30 C 0.37812(6) 0.83876(5) 0.59974(4) 0.01449(17) Uani 1.000000 . . .
C10 C 0.18565(6) 0.81328(6) 0.60445(4) 0.01399(16) Uani 1.000000 . . .
C65 C 0.51718(6) 0.62155(6) 0.79294(4) 0.01314(16) Uani 1.000000 . . .
C1 C 0.30200(6) 0.80181(5) 0.64073(4) 0.01248(16) Uani 1.000000 . . .
C64 C 0.52305(6) 0.67878(6) 0.84919(4) 0.01524(17) Uani 1.000000 . . .
C63 C 0.61308(7) 0.73057(6) 0.87445(4) 0.01692(18) Uani 1.000000 . . .
C15 C 0.14111(7) 0.90306(6) 0.59888(4) 0.01732(18) Uani 1.000000 . . .
C34 C 0.56104(7) 0.85459(6) 0.59535(5) 0.02075(19) Uani 1.000000 . . .
C62 C 0.69461(7) 0.72403(6) 0.84256(4) 0.01734(18) Uani 1.000000 . . .
C35 C 0.48535(7) 0.83371(6) 0.63000(4) 0.01702(18) Uani 1.000000 . . .
C31 C 0.35169(7) 0.86653(6) 0.53135(4) 0.01811(18) Uani 1.000000 . . .
C13 C -0.02962(7) 0.84460(6) 0.54675(4) 0.02093(19) Uani 1.000000 . . .
C14 C 0.03600(7) 0.91919(6) 0.57183(4) 0.01986(19) Uani 1.000000 . . .
C12 C 0.01179(7) 0.75535(6) 0.55007(4) 0.01926(18) Uani 1.000000 . . .
C33 C 0.53156(7) 0.88161(6) 0.52713(5) 0.0228(2) Uani 1.000000 . . .
C32 C 0.42684(8) 0.88726(6) 0.49538(4) 0.02168(19) Uani 1.000000 . . .
H1 H 0.3180(7) 0.5318(4) 0.6348(5) 0.012(2) Uiso 0.9857(5) D . 1
Cl1a Cl 0.3029(13) 0.4968(7) 0.6436(9) 0.030000 Uiso 0.0143(5) D . 2
Si1a Si 0.369399(17) 0.616615(15) 0.619696(11) 0.0107(6) Uani 0.0143(5) D U 2
H1a H 0.339(8) 0.632(7) 0.5462(8) 0.012(2) Uiso 0.0143(5) D . 2

loop_
_atom_site_aniso_label
_atom_site_aniso_U_11
_atom_site_aniso_U_22
_atom_site_aniso_U_33
_atom_site_aniso_U_12
_atom_site_aniso_U_13
_atom_site_aniso_U_23
Cl1 0.01959(11) 0.01789(11) 0.01158(10) 0.00116(8) 0.00019(8) -0.00186(8)
Si1 0.01090(10) 0.01007(10) 0.01082(11) -0.00064(8) 0.00177(8) -0.00090(8)
F41 0.0165(2) 0.0224(3) 0.0151(2) 0.0054(2) 0.0059(2) 0.0078(2)
F45 0.0161(2) 0.0251(3) 0.0153(2) 0.0033(2) 0.0035(2) 0.0086(2)
F55 0.0226(3) 0.0147(2) 0.0121(2) -0.00090(19) 0.0030(2) -0.00168(19)
F65 0.0153(2) 0.0208(3) 0.0163(2) -0.00237(19) 0.0066(2) -0.0027(2)
F11 0.0163(2) 0.0123(2) 0.0293(3) -0.00119(19) 0.0030(2) -0.0012(2)
F42 0.0195(3) 0.0314(3) 0.0151(2) 0.0032(2) 0.0087(2) 0.0074(2)
F35 0.0176(2) 0.0200(3) 0.0191(3) -0.0020(2) 0.0034(2) -0.0028(2)
F61 0.0170(2) 0.0260(3) 0.0208(3) -0.0090(2) 0.0073(2) -0.0082(2)
F64 0.0250(3) 0.0240(3) 0.0154(3) 0.0051(2) 0.0103(2) -0.0003(2)
F21 0.0315(3) 0.0140(2) 0.0175(3) -0.0063(2) 0.0104(2) -0.0031(2)
F25 0.0206(3) 0.0193(2) 0.0198(3) -0.0059(2) 0.0087(2) -0.0025(2)
F51 0.0297(3) 0.0177(3) 0.0120(2) -0.0003(2) 0.0054(2) 0.0023(2)
F24 0.0237(3) 0.0268(3) 0.0175(3) -0.0024(2) 0.0110(2) -0.0001(2)
F22 0.0287(3) 0.0169(2) 0.0197(3) -0.0046(2) 0.0066(2) -0.0068(2)
F43 0.0196(3) 0.0273(3) 0.0253(3) 0.0055(2) 0.0135(2) 0.0035(2)
F23 0.0255(3) 0.0249(3) 0.0140(2) 0.0007(2) 0.0060(2) -0.0047(2)
F44 0.0154(2) 0.0222(3) 0.0269(3) 0.0064(2) 0.0063(2) 0.0074(2)
F54 0.0312(3) 0.0155(3) 0.0227(3) -0.0034(2) 0.0055(2) -0.0069(2)
F31 0.0295(3) 0.0258(3) 0.0139(3) -0.0029(2) 0.0035(2) 0.0031(2)
F52 0.0503(4) 0.0180(3) 0.0223(3) 0.0002(2) 0.0157(3) 0.0072(2)
F15 0.0321(3) 0.0118(2) 0.0264(3) 0.0020(2) -0.0004(2) -0.0016(2)
F63 0.0351(3) 0.0228(3) 0.0142(3) -0.0009(2) 0.0059(2) -0.0071(2)
F53 0.0441(3) 0.0120(2) 0.0347(3) -0.0054(2) 0.0168(3) -0.0004(2)
F62 0.0266(3) 0.0276(3) 0.0223(3) -0.0106(2) 0.0034(2) -0.0109(2)
F34 0.0208(3) 0.0326(3) 0.0364(3) -0.0073(2) 0.0124(2) -0.0105(3)
F14 0.0349(3) 0.0215(3) 0.0239(3) 0.0143(2) 0.0041(2) 0.0004(2)
F12 0.0169(3) 0.0255(3) 0.0459(4) -0.0041(2) -0.0000(2) -0.0016(3)
F33 0.0425(3) 0.0253(3) 0.0367(3) -0.0131(3) 0.0283(3) -0.0083(3)
F32 0.0501(4) 0.0262(3) 0.0185(3) -0.0081(3) 0.0158(3) 0.0015(2)
O2 0.0115(3) 0.0136(3) 0.0116(3) 0.0002(2) 0.0022(2) 0.0005(2)
O1 0.0157(3) 0.0113(3) 0.0135(3) 0.0010(2) 0.0040(2) -0.0001(2)
F13 0.0192(3) 0.0374(3) 0.0394(3) 0.0095(2) 0.0013(2) 0.0015(3)
C41 0.0124(4) 0.0140(4) 0.0110(4) 0.0005(3) 0.0037(3) 0.0014(3)
C40 0.0109(4) 0.0119(4) 0.0103(4) 0.0002(3) 0.0029(3) 0.0007(3)
C45 0.0123(4) 0.0147(4) 0.0130(4) 0.0013(3) 0.0033(3) 0.0027(3)
C42 0.0145(4) 0.0175(4) 0.0131(4) 0.0005(3) 0.0059(3) 0.0019(3)
C50 0.0137(4) 0.0114(4) 0.0109(4) -0.0010(3) 0.0044(3) -0.0002(3)
C55 0.0138(4) 0.0116(4) 0.0138(4) -0.0006(3) 0.0042(3) -0.0017(3)
C54 0.0193(4) 0.0121(4) 0.0187(4) -0.0018(3) 0.0067(3) -0.0031(3)
C51 0.0198(4) 0.0134(4) 0.0134(4) -0.0004(3) 0.0067(3) 0.0013(3)
C23 0.0172(4) 0.0190(4) 0.0130(4) 0.0013(3) 0.0048(3) -0.0027(3)
C20 0.0162(4) 0.0126(4) 0.0116(4) -0.0006(3) 0.0040(3) -0.0015(3)
C61 0.0156(4) 0.0153(4) 0.0125(4) -0.0025(3) 0.0027(3) -0.0022(3)
C60 0.0127(4) 0.0127(4) 0.0099(4) -0.0008(3) 0.0030(3) -0.0011(3)
C44 0.0122(4) 0.0159(4) 0.0179(4) 0.0022(3) 0.0043(3) 0.0028(3)
C43 0.0135(4) 0.0180(4) 0.0170(4) 0.0014(3) 0.0066(3) 0.0012(3)
C21 0.0194(4) 0.0132(4) 0.0134(4) -0.0016(3) 0.0055(3) -0.0024(3)
C24 0.0162(4) 0.0191(4) 0.0135(4) 0.0003(3) 0.0065(3) -0.0013(3)
C22 0.0192(4) 0.0158(4) 0.0144(4) -0.0007(3) 0.0048(3) -0.0036(3)
C53 0.0245(5) 0.0111(4) 0.0237(5) -0.0019(3) 0.0107(4) -0.0007(4)
C25 0.0148(4) 0.0160(4) 0.0138(4) -0.0008(3) 0.0054(3) -0.0009(3)
C11 0.0151(4) 0.0130(4) 0.0165(4) 0.0004(3) 0.0039(3) 0.0000(3)
C2 0.0108(4) 0.0114(4) 0.0096(4) -0.0011(3) 0.0028(3) -0.0005(3)
C52 0.0271(5) 0.0132(4) 0.0199(5) -0.0004(3) 0.0114(4) 0.0033(4)
C30 0.0188(4) 0.0125(4) 0.0131(4) -0.0021(3) 0.0059(3) -0.0019(3)
C10 0.0170(4) 0.0122(4) 0.0126(4) 0.0013(3) 0.0032(3) -0.0004(3)
C65 0.0152(4) 0.0141(4) 0.0108(4) 0.0001(3) 0.0044(3) -0.0007(3)
C1 0.0159(4) 0.0107(4) 0.0110(4) -0.0006(3) 0.0036(3) -0.0015(3)
C64 0.0198(4) 0.0163(4) 0.0104(4) 0.0027(3) 0.0050(3) -0.0001(3)
C63 0.0237(5) 0.0165(4) 0.0102(4) -0.0002(3) 0.0033(3) -0.0021(3)
C15 0.0220(4) 0.0128(4) 0.0161(4) 0.0037(3) 0.0025(4) -0.0003(3)
C34 0.0221(5) 0.0177(4) 0.0258(5) -0.0060(3) 0.0125(4) -0.0068(4)
C62 0.0202(4) 0.0180(4) 0.0130(4) -0.0036(3) 0.0023(3) -0.0042(3)
C35 0.0196(4) 0.0143(4) 0.0189(4) -0.0038(3) 0.0081(4) -0.0044(3)
C31 0.0261(5) 0.0147(4) 0.0149(4) -0.0039(3) 0.0077(4) -0.0011(3)
C13 0.0181(4) 0.0241(5) 0.0200(5) 0.0057(4) 0.0035(4) 0.0011(4)
C14 0.0244(5) 0.0180(4) 0.0167(4) 0.0083(4) 0.0040(4) 0.0008(4)
C12 0.0151(4) 0.0204(4) 0.0219(5) 0.0001(3) 0.0037(4) 0.0004(4)
C33 0.0311(5) 0.0166(4) 0.0260(5) -0.0082(4) 0.0172(4) -0.0060(4)
C32 0.0352(5) 0.0155(4) 0.0180(4) -0.0065(4) 0.0137(4) -0.0018(3)
Si1a 0.0109(10) 0.0101(10) 0.0108(10) -0.0006(5) 0.0018(5) -0.0009(5)

loop_
_atom_type_symbol
_atom_type_scat_dispersion_real
_atom_type_scat_dispersion_imag
_atom_type_scat_source
_atom_type_scat_dispersion_source
C 0.00347 0.00161 'NoSpherA2: Chem.Sci. 2021, DOI:10.1039/D0SC05526C' 'Henke, Gullikson and Davis, At. Data and Nucl. Data Tables, 1993, 54, 2'
Cl 0.14873 0.16029 'NoSpherA2: Chem.Sci. 2021, DOI:10.1039/D0SC05526C' 'Henke, Gullikson and Davis, At. Data and Nucl. Data Tables, 1993, 54, 2'
F 0.01794 0.01033 'NoSpherA2: Chem.Sci. 2021, DOI:10.1039/D0SC05526C' 'Henke, Gullikson and Davis, At. Data and Nucl. Data Tables, 1993, 54, 2'
H 0.00000 0.00000 'NoSpherA2: Chem.Sci. 2021, DOI:10.1039/D0SC05526C' 'Henke, Gullikson and Davis, At. Data and Nucl. Data Tables, 1993, 54, 2'
O 0.01158 0.00611 'NoSpherA2: Chem.Sci. 2021, DOI:10.1039/D0SC05526C' 'Henke, Gullikson and Davis, At. Data and Nucl. Data Tables, 1993, 54, 2'
Si 0.08192 0.07060 'NoSpherA2: Chem.Sci. 2021, DOI:10.1039/D0SC05526C' 'Henke, Gullikson and Davis, At. Data and Nucl. Data Tables, 1993, 54, 2'

loop_
_geom_angle_atom_site_label_1
_geom_angle_atom_site_label_2
_geom_angle_atom_site_label_3
_geom_angle
_geom_angle_site_symmetry_1
_geom_angle_site_symmetry_3
_geom_angle_publ_flag
O2 Si1 Cl1 105.82(2) . . ?
O1 Si1 Cl1 111.25(2) . . ?
O1 Si1 O2 109.03(3) . . ?
H1 Si1 Cl1 109.4(4) . . ?
H1 Si1 O2 112.2(4) . . ?
H1 Si1 O1 109.1(4) . . ?
C2 O2 Si1 142.34(5) . . ?
Si1a O2 C2 142.34(5) . . ?
C1 O1 Si1 138.67(5) . . ?
Si1a O1 C1 138.67(5) . . ?
C40 C41 F41 123.20(7) . . ?
C42 C41 F41 115.02(7) . . ?
C42 C41 C40 121.77(7) . . ?
C45 C40 C41 115.74(7) . . ?
C2 C40 C41 124.97(7) . . ?
C2 C40 C45 118.99(7) . . ?
C40 C45 F45 119.53(7) . . ?
C44 C45 F45 117.36(7) . . ?
C44 C45 C40 123.11(7) . . ?
C41 C42 F42 118.98(7) . . ?
C43 C42 F42 120.29(7) . . ?
C43 C42 C41 120.69(7) . . ?
C51 C50 C55 115.66(7) . . ?
C2 C50 C55 117.98(7) . . ?
C2 C50 C51 125.86(7) . . ?
C50 C55 F55 120.08(7) . . ?
C54 C55 F55 116.86(7) . . ?
C54 C55 C50 123.04(7) . . ?
C55 C54 F54 120.31(7) . . ?
C53 C54 F54 120.02(7) . . ?
C53 C54 C55 119.66(8) . . ?
C50 C51 F51 121.81(7) . . ?
C52 C51 F51 116.00(7) . . ?
C52 C51 C50 122.16(8) . . ?
C24 C23 F23 120.51(7) . . ?
C22 C23 F23 120.36(7) . . ?
C22 C23 C24 119.13(7) . . ?
Cl1a C23 F23 72.2(5) 2_556 . ?
Cl1a C23 C24 91.9(4) 2_556 . ?
Cl1a C23 C22 105.8(5) 2_556 . ?
C25 C20 C21 115.86(7) . . ?
C1 C20 C21 125.49(7) . . ?
C1 C20 C25 118.65(7) . . ?
C60 C61 F61 122.44(7) . . ?
C62 C61 F61 115.57(7) . . ?
C62 C61 C60 121.98(7) . . ?
C2 C60 C61 125.80(7) . . ?
C65 C60 C61 115.81(7) . . ?
C65 C60 C2 117.70(7) . . ?
C45 C44 F44 119.61(7) . . ?
C43 C44 F44 120.35(7) . . ?
C43 C44 C45 120.02(7) . . ?
C42 C43 F43 121.15(7) . . ?
C44 C43 F43 120.25(7) . . ?
C44 C43 C42 118.58(7) . . ?
C20 C21 F21 121.58(7) . . ?
C22 C21 F21 116.01(7) . . ?
C22 C21 C20 122.40(8) . . ?
C23 C24 F24 120.05(7) . . ?
C25 C24 F24 120.02(7) . . ?
C25 C24 C23 119.93(8) . . ?
C23 C22 F22 120.23(7) . . ?
C21 C22 F22 119.63(7) . . ?
C21 C22 C23 120.10(8) . . ?
C54 C53 F53 120.35(8) . . ?
C52 C53 F53 120.49(8) . . ?
C52 C53 C54 119.15(8) . . ?
C20 C25 F25 120.98(7) . . ?
C24 C25 F25 116.64(7) . . ?
C24 C25 C20 122.38(7) . . ?
C10 C11 F11 122.91(7) . . ?
C12 C11 F11 115.01(7) . . ?
C12 C11 C10 122.07(7) . . ?
C40 C2 O2 107.60(6) . . ?
C50 C2 O2 111.29(6) . . ?
C50 C2 C40 104.78(6) . . ?
C60 C2 O2 104.61(6) . . ?
C60 C2 C40 114.16(6) . . ?
C60 C2 C50 114.34(6) . . ?
C51 C52 F52 119.88(8) . . ?
C53 C52 F52 119.78(7) . . ?
C53 C52 C51 120.32(8) . . ?
C35 C30 C1 118.14(7) . . ?
C31 C30 C1 125.83(7) . . ?
C31 C30 C35 115.52(7) . . ?
C1 C10 C11 125.28(7) . . ?
C15 C10 C11 115.56(7) . . ?
C15 C10 C1 119.07(7) . . ?
C60 C65 F65 119.39(7) . . ?
C64 C65 F65 117.32(7) . . ?
C64 C65 C60 123.29(7) . . ?
C20 C1 O1 104.84(6) . . ?
C30 C1 O1 107.12(6) . . ?
C30 C1 C20 113.55(6) . . ?
C10 C1 O1 110.36(6) . . ?
C10 C1 C20 106.05(6) . . ?
C10 C1 C30 114.52(7) . . ?
C65 C64 F64 120.96(7) . . ?
C63 C64 F64 119.82(7) . . ?
C63 C64 C65 119.23(7) . . ?
C64 C63 F63 120.14(7) . . ?
C62 C63 F63 120.59(8) . . ?
C62 C63 C64 119.25(7) . . ?
C10 C15 F15 119.67(7) . . ?
C14 C15 F15 117.23(7) . . ?
C14 C15 C10 123.07(8) . . ?
C35 C34 F34 120.35(8) . . ?
C33 C34 F34 120.10(8) . . ?
C33 C34 C35 119.55(8) . . ?
C61 C62 F62 119.70(7) . . ?
C63 C62 F62 119.84(7) . . ?
C63 C62 C61 120.43(8) . . ?
C30 C35 F35 119.84(7) . . ?
C34 C35 F35 116.96(8) . . ?
C34 C35 C30 123.20(8) . . ?
C30 C31 F31 122.05(7) . . ?
C32 C31 F31 115.77(8) . . ?
C32 C31 C30 122.16(8) . . ?
C14 C13 F13 120.16(8) . . ?
C12 C13 F13 121.02(8) . . ?
C12 C13 C14 118.83(8) . . ?
C15 C14 F14 120.39(8) . . ?
C13 C14 F14 119.83(8) . . ?
C13 C14 C15 119.78(8) . . ?
C11 C12 F12 119.53(8) . . ?
C13 C12 F12 119.81(8) . . ?
C13 C12 C11 120.66(8) . . ?
C34 C33 F33 120.15(9) . . ?
C32 C33 F33 120.76(9) . . ?
C32 C33 C34 119.09(8) . . ?
C31 C32 F32 119.51(8) . . ?
C33 C32 F32 120.01(8) . . ?
C33 C32 C31 120.47(8) . . ?
Si1a Cl1a C23 148.2(9) . 2_546 ?
O1 Si1a O2 109.03(3) . . ?
Cl1a Si1a O2 110.1(5) . . ?
Cl1a Si1a O1 109.6(5) . . ?
H1a Si1a O2 111(4) . . ?
H1a Si1a O1 107(4) . . ?
H1a Si1a Cl1a 110(4) . . ?

loop_
_geom_bond_atom_site_label_1
_geom_bond_atom_site_label_2
_geom_bond_distance
_geom_bond_site_symmetry_2
_geom_bond_publ_flag
Cl1 Si1 2.0298(3) . ?
Si1 O2 1.6162(6) . ?
Si1 O1 1.6234(6) . ?
Si1 H1 1.453(2) . ?
F41 C41 1.3266(9) . ?
F45 C45 1.3372(9) . ?
F55 C55 1.3345(9) . ?
F65 C65 1.3380(9) . ?
F11 C11 1.3291(9) . ?
F42 C42 1.3234(9) . ?
F35 C35 1.3307(10) . ?
F61 C61 1.3339(9) . ?
F64 C64 1.3271(9) . ?
F21 C21 1.3314(9) . ?
F25 C25 1.3334(9) . ?
F51 C51 1.3317(9) . ?
F24 C24 1.3277(9) . ?
F22 C22 1.3288(9) . ?
F43 C43 1.3205(9) . ?
F23 C23 1.3213(9) . ?
F44 C44 1.3317(9) . ?
F54 C54 1.3224(9) . ?
F31 C31 1.3353(10) . ?
F52 C52 1.3286(10) . ?
F15 C15 1.3345(10) . ?
F63 C63 1.3226(9) . ?
F53 C53 1.3191(9) . ?
F62 C62 1.3305(9) . ?
F34 C34 1.3265(10) . ?
F14 C14 1.3304(10) . ?
F12 C12 1.3223(10) . ?
F33 C33 1.3241(10) . ?
F32 C32 1.3312(10) . ?
O2 C2 1.4051(9) . ?
O2 Si1a 1.6162(6) . ?
O1 C1 1.4166(9) . ?
O1 Si1a 1.6234(6) . ?
F13 C13 1.3217(10) . ?
C41 C40 1.3941(11) . ?
C41 C42 1.3944(11) . ?
C40 C45 1.3954(11) . ?
C40 C2 1.5415(10) . ?
C45 C44 1.3776(11) . ?
C42 C43 1.3810(11) . ?
C50 C55 1.3995(11) . ?
C50 C51 1.3957(11) . ?
C50 C2 1.5502(11) . ?
C55 C54 1.3841(11) . ?
C54 C53 1.3844(12) . ?
C51 C52 1.3909(11) . ?
C23 C24 1.3860(12) . ?
C23 C22 1.3824(12) . ?
C23 Cl1a 2.259(10) 2_556 ?
C20 C21 1.3959(11) . ?
C20 C25 1.3994(11) . ?
C20 C1 1.5462(11) . ?
C61 C60 1.3904(11) . ?
C61 C62 1.3894(11) . ?
C60 C2 1.5366(11) . ?
C60 C65 1.3983(11) . ?
C44 C43 1.3860(12) . ?
C21 C22 1.3874(11) . ?
C24 C25 1.3875(11) . ?
C53 C52 1.3838(12) . ?
C11 C10 1.3925(11) . ?
C11 C12 1.3932(12) . ?
C30 C1 1.5369(11) . ?
C30 C35 1.4022(12) . ?
C30 C31 1.3925(12) . ?
C10 C1 1.5429(11) . ?
C10 C15 1.3996(11) . ?
C65 C64 1.3807(11) . ?
C64 C63 1.3871(12) . ?
C63 C62 1.3817(12) . ?
C15 C14 1.3828(12) . ?
C34 C35 1.3806(12) . ?
C34 C33 1.3876(13) . ?
C31 C32 1.3923(12) . ?
C13 C14 1.3862(13) . ?
C13 C12 1.3780(12) . ?
C33 C32 1.3791(13) . ?
Cl1a Si1a 2.028(2) . ?
Si1a H1a 1.453(2) . ?

loop_
_geom_torsion_atom_site_label_1
_geom_torsion_atom_site_label_2
_geom_torsion_atom_site_label_3
_geom_torsion_atom_site_label_4
_geom_torsion
_geom_torsion_site_symmetry_1
_geom_torsion_site_symmetry_2
_geom_torsion_site_symmetry_3
_geom_torsion_site_symmetry_4
_geom_torsion_publ_flag
Cl1 Si1 O2 C2 -133.29(5) . . . . ?
Cl1 Si1 O1 C1 -23.24(5) . . . . ?
Si1 O2 C2 C40 143.29(9) . . . . ?
Si1 O2 C2 C50 29.03(8) . . . . ?
Si1 O2 C2 C60 -94.94(8) . . . . ?
Si1 O1 C1 C20 -153.50(8) . . . . ?
Si1 O1 C1 C30 -32.57(7) . . . . ?
Si1 O1 C1 C10 92.71(8) . . . . ?
F41 C41 C40 C45 -177.84(8) . . . . ?
F41 C41 C40 C2 8.53(9) . . . . ?
F41 C41 C42 F42 -2.36(8) . . . . ?
F41 C41 C42 C43 179.89(7) . . . . ?
F45 C45 C40 C41 176.73(7) . . . . ?
F45 C45 C40 C2 -9.23(9) . . . . ?
F45 C45 C44 F44 2.65(8) . . . . ?
F45 C45 C44 C43 -179.03(7) . . . . ?
F55 C55 C50 C51 -177.78(7) . . . . ?
F55 C55 C50 C2 -5.45(8) . . . . ?
F55 C55 C54 F54 -0.57(8) . . . . ?
F55 C55 C54 C53 177.84(7) . . . . ?
F65 C65 C60 C61 179.87(7) . . . . ?
F65 C65 C60 C2 8.82(8) . . . . ?
F65 C65 C64 F64 -0.40(8) . . . . ?
F65 C65 C64 C63 179.68(7) . . . . ?
F11 C11 C10 C1 -4.25(10) . . . . ?
F11 C11 C10 C15 179.16(8) . . . . ?
F11 C11 C12 F12 0.05(8) . . . . ?
F11 C11 C12 C13 179.46(7) . . . . ?
F42 C42 C41 C40 176.78(7) . . . . ?
F42 C42 C43 F43 -0.36(9) . . . . ?
F42 C42 C43 C44 -179.18(8) . . . . ?
F35 C35 C30 C1 -8.17(9) . . . . ?
F35 C35 C30 C31 179.53(7) . . . . ?
F35 C35 C34 F34 0.84(8) . . . . ?
F35 C35 C34 C33 -179.83(7) . . . . ?
F61 C61 C60 C2 -7.70(10) . . . . ?
F61 C61 C60 C65 -177.92(8) . . . . ?
F61 C61 C62 F62 -0.46(8) . . . . ?
F61 C61 C62 C63 177.61(7) . . . . ?
F64 C64 C65 C60 179.21(7) . . . . ?
F64 C64 C63 F63 -0.97(9) . . . . ?
F64 C64 C63 C62 -179.63(7) . . . . ?
F21 C21 C20 C25 -177.90(8) . . . . ?
F21 C21 C20 C1 1.24(10) . . . . ?
F21 C21 C22 F22 -0.34(8) . . . . ?
F21 C21 C22 C23 -178.08(7) . . . . ?
F25 C25 C20 C21 174.63(8) . . . . ?
F25 C25 C20 C1 -4.57(9) . . . . ?
F25 C25 C24 F24 2.89(8) . . . . ?
F25 C25 C24 C23 -177.22(7) . . . . ?
F51 C51 C50 C55 177.50(7) . . . . ?
F51 C51 C50 C2 5.87(9) . . . . ?
F51 C51 C52 F52 0.53(8) . . . . ?
F51 C51 C52 C53 -178.02(7) . . . . ?
F24 C24 C23 F23 1.94(9) . . . . ?
F24 C24 C23 C22 -177.76(7) . . . . ?
F24 C24 C23 Cl1a -68.4(5) . . . 2_556 ?
F24 C24 C25 C20 -177.96(7) . . . . ?
F22 C22 C23 F23 -1.24(9) . . . . ?
F22 C22 C23 C24 178.46(7) . . . . ?
F22 C22 C23 Cl1a 77.0(4) . . . 2_556 ?
F22 C22 C21 C20 178.83(7) . . . . ?
F43 C43 C42 C41 177.36(7) . . . . ?
F43 C43 C44 F44 1.07(9) . . . . ?
F43 C43 C44 C45 -177.24(8) . . . . ?
F23 C23 C24 C25 -177.96(7) . . . . ?
F23 C23 C22 C21 176.49(7) . . . . ?
F44 C44 C45 C40 -177.63(7) . . . . ?
F44 C44 C43 C42 179.91(8) . . . . ?
F54 C54 C55 C50 -179.23(7) . . . . ?
F54 C54 C53 F53 -0.32(9) . . . . ?
F54 C54 C53 C52 178.77(8) . . . . ?
F31 C31 C30 C1 6.87(10) . . . . ?
F31 C31 C30 C35 178.50(8) . . . . ?
F31 C31 C32 F32 0.79(8) . . . . ?
F31 C31 C32 C33 -178.78(7) . . . . ?
F52 C52 C51 C50 178.57(7) . . . . ?
F52 C52 C53 F53 0.56(9) . . . . ?
F52 C52 C53 C54 -178.52(8) . . . . ?
F15 C15 C10 C11 -176.44(8) . . . . ?
F15 C15 C10 C1 6.75(9) . . . . ?
F15 C15 C14 F14 -2.91(9) . . . . ?
F15 C15 C14 C13 176.18(7) . . . . ?
F63 C63 C64 C65 178.95(7) . . . . ?
F63 C63 C62 F62 -0.05(9) . . . . ?
F63 C63 C62 C61 -178.12(8) . . . . ?
F53 C53 C54 C55 -178.73(8) . . . . ?
F53 C53 C52 C51 179.11(8) . . . . ?
F62 C62 C61 C60 -179.07(7) . . . . ?
F62 C62 C63 C64 178.60(8) . . . . ?
F34 C34 C35 C30 -179.66(7) . . . . ?
F34 C34 C33 F33 -1.04(9) . . . . ?
F34 C34 C33 C32 179.50(8) . . . . ?
F14 C14 C15 C10 178.88(7) . . . . ?
F14 C14 C13 F13 -0.22(9) . . . . ?
F14 C14 C13 C12 179.72(8) . . . . ?
F12 C12 C11 C10 179.37(7) . . . . ?
F12 C12 C13 F13 0.29(10) . . . . ?
F12 C12 C13 C14 -179.64(8) . . . . ?
F33 C33 C34 C35 179.62(8) . . . . ?
F33 C33 C32 F32 1.25(9) . . . . ?
F33 C33 C32 C31 -179.18(8) . . . . ?
F32 C32 C31 C30 178.99(7) . . . . ?
F32 C32 C33 C34 -179.29(8) . . . . ?
O2 C2 C40 C41 0.47(8) . . . . ?
O2 C2 C40 C45 -172.97(6) . . . . ?
O2 C2 C50 C55 51.59(7) . . . . ?
O2 C2 C50 C51 -136.96(6) . . . . ?
O2 C2 C60 C61 -107.84(6) . . . . ?
O2 C2 C60 C65 62.21(7) . . . . ?
O2 Si1a O1 C1 93.09(6) . . . . ?
O1 C1 C20 C21 135.76(6) . . . . ?
O1 C1 C20 C25 -45.13(7) . . . . ?
O1 C1 C30 C35 -59.25(7) . . . . ?
O1 C1 C30 C31 112.18(7) . . . . ?
O1 C1 C10 C11 -9.81(8) . . . . ?
O1 C1 C10 C15 166.66(6) . . . . ?
F13 C13 C14 C15 -179.31(8) . . . . ?
F13 C13 C12 C11 -179.12(8) . . . . ?
C41 C40 C45 C44 -2.98(9) . . . . ?
C41 C40 C2 C50 119.01(8) . . . . ?
C41 C40 C2 C60 -115.15(8) . . . . ?
C41 C42 C43 C44 -1.47(9) . . . . ?
C40 C45 C44 C43 0.69(10) . . . . ?
C40 C2 C50 C55 -64.42(7) . . . . ?
C40 C2 C50 C51 107.03(7) . . . . ?
C40 C2 C60 C61 9.51(8) . . . . ?
C40 C2 C60 C65 179.57(6) . . . . ?
C45 C44 C43 C42 1.60(10) . . . . ?
C50 C55 C54 C53 -0.82(9) . . . . ?
C50 C51 C52 C53 0.02(10) . . . . ?
C50 C2 C60 C61 130.17(7) . . . . ?
C50 C2 C60 C65 -59.77(7) . . . . ?
C55 C54 C53 C52 0.35(9) . . . . ?
C54 C53 C52 C51 0.03(10) . . . . ?
C23 C24 C25 C20 1.94(10) . . . . ?
C23 C22 C21 C20 1.09(10) . . . . ?
C20 C1 C30 C35 56.00(8) . . . . ?
C20 C1 C30 C31 -132.57(7) . . . . ?
C20 C1 C10 C11 -122.83(7) . . . . ?
C20 C1 C10 C15 53.64(7) . . . . ?
C61 C60 C65 C64 0.27(9) . . . . ?
C61 C62 C63 C64 0.52(10) . . . . ?
C60 C65 C64 C63 -0.71(9) . . . . ?
C11 C10 C1 C30 111.15(8) . . . . ?
C11 C10 C15 C14 1.73(9) . . . . ?
C11 C12 C13 C14 0.94(10) . . . . ?
C30 C1 C10 C15 -72.38(8) . . . . ?
C30 C35 C34 C33 -0.33(10) . . . . ?
C30 C31 C32 C33 -0.58(10) . . . . ?
C10 C15 C14 C13 -2.03(10) . . . . ?
C65 C64 C63 C62 0.29(9) . . . . ?
C15 C14 C13 C12 0.62(10) . . . . ?
C34 C33 C32 C31 0.27(10) . . . . ?

loop_
_restr_equal_distance_atom_site_label_1
_restr_equal_distance_atom_site_label_2
_restr_equal_distance_site_symmetry_2
_restr_equal_distance_class_id
Cl1 Si1 1 1
Cl1 O2 1 3
Cl1 O1 1 2
Cl1 H1 1 4
Si1 H1 1 5
O2 H1 1 6
O2 H1a 1 6
O1 H1 1 7
O1 H1a 1 7
Cl1a O2 1 3
Cl1a O1 1 2
Cl1a Si1a 1 1
Cl1a H1a 1 4
Si1a H1a 1 5

loop_
_restr_equal_distance_class_class_id
_restr_equal_distance_class_target_weight_param
_restr_equal_distance_class_average
_restr_equal_distance_class_esd
_restr_equal_distance_class_diff_max
1 0.0010 2.0289 0.0009 0.0009
2 0.0400 3.0088 0.0152 0.0152
3 0.0400 2.9575 0.0385 0.0385
4 0.0400 2.8649 0.0037 0.0037
5 0.0010 1.4526 0.0000 0.0000
6 0.0400 2.5437 0.0059 0.0059
7 0.0400 2.4885 0.0195 0.0195

loop_
_restr_U_similar_atom_site_label_1
_restr_U_similar_atom_site_label_2
_restr_U_similar_weight_param
Si1 Si1a 0.0010
